data_7038350
loop_
_publ_author_name
'Gehring, Henrike'
'Metzinger, Ramona'
'Braun, Beatrice'
'Herwig, Christian'
'Harder, Sjoerd'
'Ray, Kallol'
'Limberg, Christian'

_publ_section_title
;
 An iron(ii) hydride complex of a ligand with two adjacent \b-diketiminate
 binding sites and its reactivity.
;
_journal_issue 7
_journal_name_full 'Dalton transactions (Cambridge, England : 2003)'
_journal_page_first 2989
_journal_page_last 2996
_journal_paper_doi 10.1039/c5dt04266f
_journal_volume 45
_journal_year 2016
_chemical_formula_moiety 'C78 H104 Fe4 N10 O'
_chemical_formula_sum 'C78 H104 Fe4 N10 O'
_chemical_formula_weight 1421.11
_chemical_name_systematic
; 
 ? 
;
_space_group_IT_number 15
_symmetry_cell_setting monoclinic
_symmetry_space_group_name_Hall '-C 2yc'
_symmetry_space_group_name_H-M 'C 1 2/c 1'
_atom_sites_solution_hydrogens geom
_atom_sites_solution_primary direct
_atom_sites_solution_secondary difmap
_audit_creation_method SHELXL-97
_audit_update_record
;
2015-12-08 deposited with the CCDC.
2015-12-30 downloaded from the CCDC.
;
_cell_angle_alpha 90.00
_cell_angle_beta 120.459(8)
_cell_angle_gamma 90.00
_cell_formula_units_Z 4
_cell_length_a 27.552(3)
_cell_length_b 14.7337(13)
_cell_length_c 20.407(2)
_cell_measurement_reflns_used 2864
_cell_measurement_temperature 100(2)
_cell_measurement_theta_max 26.84
_cell_measurement_theta_min 3.25
_cell_volume 7140.8(14)
_computing_cell_refinement 'X-AREA (Stoe & Cie, 2002)'
_computing_data_collection 'X-AREA (Stoe & Cie, 2002)'
_computing_data_reduction 'X-RED (Stoe & Cie, 2002)'
_computing_molecular_graphics 'Ortep-3 (Farrugia, 1999)'
_computing_publication_material 'PLATON, 1990'
_computing_structure_refinement 'SHELXL97 (Sheldrick, 1997)'
_computing_structure_solution 'SHELXS97 (Sheldrick, 1997)'
_diffrn_ambient_temperature 100(2)
_diffrn_measured_fraction_theta_full 0.986
_diffrn_measured_fraction_theta_max 0.986
_diffrn_measurement_device_type 'STOE IPDS2theta'
_diffrn_measurement_method 'rotation method'
_diffrn_radiation_monochromator graphite
_diffrn_radiation_source 'fine-focus sealed tube'
_diffrn_radiation_type MoK\a
_diffrn_radiation_wavelength 0.71073
_diffrn_reflns_av_R_equivalents 0.1580
_diffrn_reflns_av_sigmaI/netI 0.1344
_diffrn_reflns_limit_h_max 34
_diffrn_reflns_limit_h_min -33
_diffrn_reflns_limit_k_max 18
_diffrn_reflns_limit_k_min -18
_diffrn_reflns_limit_l_max 25
_diffrn_reflns_limit_l_min -25
_diffrn_reflns_number 27553
_diffrn_reflns_theta_full 26.82
_diffrn_reflns_theta_max 26.82
_diffrn_reflns_theta_min 3.25
_diffrn_standards_decay_% 'no decay'
_exptl_absorpt_coefficient_mu 0.849
_exptl_absorpt_correction_T_max 0.9050
_exptl_absorpt_correction_T_min 0.7970
_exptl_absorpt_correction_type multi-scan
_exptl_absorpt_process_details 'Spek, 2003'
_exptl_crystal_colour brown
_exptl_crystal_density_diffrn 1.322
_exptl_crystal_density_method 'not measured'
_exptl_crystal_description fragment
_exptl_crystal_F_000 3016
_exptl_crystal_size_max 0.28
_exptl_crystal_size_mid 0.24
_exptl_crystal_size_min 0.12
_refine_diff_density_max 0.800
_refine_diff_density_min -0.566
_refine_diff_density_rms 0.091
_refine_ls_extinction_method none
_refine_ls_goodness_of_fit_ref 0.968
_refine_ls_hydrogen_treatment mixed
_refine_ls_matrix_type full
_refine_ls_number_parameters 435
_refine_ls_number_reflns 7541
_refine_ls_number_restraints 0
_refine_ls_restrained_S_all 0.968
_refine_ls_R_factor_all 0.1314
_refine_ls_R_factor_gt 0.0684
_refine_ls_shift/su_max 0.000
_refine_ls_shift/su_mean 0.000
_refine_ls_structure_factor_coef Fsqd
_refine_ls_weighting_details 'calc w=1/[\s^2^(Fo^2^)+(0.0517P)^2^+0.0000P] where P=(Fo^2^+2Fc^2^)/3'
_refine_ls_weighting_scheme calc
_refine_ls_wR_factor_gt 0.1198
_refine_ls_wR_factor_ref 0.1404
_reflns_number_gt 4511
_reflns_number_total 7541
_reflns_threshold_expression >2sigma(I)
_cod_data_source_file c5dt04266f2.cif
_cod_data_source_block hg288O_complex3
_cod_depositor_comments
;
The following automatic conversions were performed:

'_symmetry_cell_setting' value 'Monoclinic' changed to 'monoclinic'
according to
/usr/data/users/saulius/crontab/automatic-downloads/rss-feeds/RSC/lib/dictionaries/cif_core.dic
dictionary named 'cif_core.dic' version 2.4.2 from 2011-04-26.

Automatic conversion script
Id: cif_fix_values 4268 2015-11-12 08:31:59Z antanas 
;
_cod_original_cell_volume 7140.8(12)
_cod_original_sg_symbol_H-M C2/c
_cod_database_code 7038350

loop_
_symmetry_equiv_pos_as_xyz
'x, y, z'
'-x, y, -z+1/2'
'x+1/2, y+1/2, z'
'-x+1/2, y+1/2, -z+1/2'
'-x, -y, -z'
'x, -y, z-1/2'
'-x+1/2, -y+1/2, -z'
'x+1/2, -y+1/2, z-1/2'

loop_
_atom_site_label
_atom_site_type_symbol
_atom_site_fract_x
_atom_site_fract_y
_atom_site_fract_z
_atom_site_U_iso_or_equiv
_atom_site_adp_type
_atom_site_occupancy
_atom_site_symmetry_multiplicity
_atom_site_calc_flag
_atom_site_refinement_flags
Fe1 Fe -0.06048(3) 0.45665(4) 0.25754(3) 0.01863(17) Uani 1 1 d .
Fe2 Fe -0.06927(3) 0.26811(5) 0.24219(3) 0.01794(16) Uani 1 1 d .
H1 H -0.092(2) 0.365(3) 0.195(2) 0.022 Uiso 1 1 d .
O1 O 0.0000 0.4773(4) 0.2500 0.0312(12) Uani 1 2 d S
N1 N -0.11989(17) 0.5461(3) 0.24290(19) 0.0200(8) Uani 1 1 d .
N2 N -0.05426(17) 0.4049(3) 0.3548(2) 0.0211(9) Uani 1 1 d .
N3 N 0.00108(16) 0.2901(3) 0.35260(19) 0.0180(8) Uani 1 1 d .
N4 N 0.05842(17) 0.1902(3) 0.33125(19) 0.0183(8) Uani 1 1 d .
N5 N 0.12285(17) 0.1726(3) 0.2552(2) 0.0211(9) Uani 1 1 d .
C1 C -0.0058(2) 0.3525(3) 0.3960(2) 0.0171(9) Uani 1 1 d .
C2 C -0.0878(2) 0.4279(3) 0.3823(2) 0.0206(10) Uani 1 1 d .
C3 C -0.1328(2) 0.4871(3) 0.3442(3) 0.0239(11) Uani 1 1 d .
H3 H -0.1580 0.4889 0.3630 0.029 Uiso 1 1 calc R
C4 C -0.1471(2) 0.5453(3) 0.2817(2) 0.0221(10) Uani 1 1 d .
C5 C -0.1287(2) 0.6241(3) 0.1955(2) 0.0230(11) Uani 1 1 d .
C6 C -0.1604(2) 0.6170(3) 0.1153(3) 0.0251(11) Uani 1 1 d .
C7 C -0.1885(2) 0.5291(4) 0.0757(3) 0.0284(12) Uani 1 1 d .
H7 H -0.1854 0.4857 0.1153 0.034 Uiso 1 1 calc R
C8 C -0.1591(3) 0.4866(4) 0.0375(3) 0.0393(14) Uani 1 1 d .
H8A H -0.1646 0.5249 -0.0051 0.059 Uiso 1 1 calc R
H8B H -0.1748 0.4262 0.0185 0.059 Uiso 1 1 calc R
H8C H -0.1187 0.4812 0.0743 0.059 Uiso 1 1 calc R
C9 C -0.2514(2) 0.5431(5) 0.0181(3) 0.0420(14) Uani 1 1 d .
H9A H -0.2703 0.5653 0.0447 0.063 Uiso 1 1 calc R
H9B H -0.2682 0.4853 -0.0068 0.063 Uiso 1 1 calc R
H9C H -0.2557 0.5876 -0.0202 0.063 Uiso 1 1 calc R
C10 C -0.1646(2) 0.6928(4) 0.0729(3) 0.0351(13) Uani 1 1 d .
H10 H -0.1847 0.6885 0.0190 0.042 Uiso 1 1 calc R
C11 C -0.1405(3) 0.7740(4) 0.1062(3) 0.0377(14) Uani 1 1 d .
H11 H -0.1457 0.8256 0.0755 0.045 Uiso 1 1 calc R
C12 C -0.1087(3) 0.7811(4) 0.1849(3) 0.0361(13) Uani 1 1 d .
H12 H -0.0907 0.8368 0.2078 0.043 Uiso 1 1 calc R
C13 C -0.1031(2) 0.7065(4) 0.2302(3) 0.0270(11) Uani 1 1 d .
C14 C -0.0657(2) 0.7149(3) 0.3167(2) 0.0279(12) Uani 1 1 d .
H14 H -0.0752 0.6637 0.3404 0.034 Uiso 1 1 calc R
C15 C -0.0040(2) 0.7065(5) 0.3408(3) 0.0402(15) Uani 1 1 d .
H15A H 0.0025 0.6478 0.3239 0.060 Uiso 1 1 calc R
H15B H 0.0192 0.7106 0.3963 0.060 Uiso 1 1 calc R
H15C H 0.0063 0.7555 0.3176 0.060 Uiso 1 1 calc R
C16 C -0.0765(3) 0.8037(4) 0.3460(3) 0.0358(13) Uani 1 1 d .
H16A H -0.0617 0.8546 0.3305 0.054 Uiso 1 1 calc R
H16B H -0.0577 0.8018 0.4016 0.054 Uiso 1 1 calc R
H16C H -0.1171 0.8117 0.3246 0.054 Uiso 1 1 calc R
C17 C -0.1948(2) 0.6099(4) 0.2610(3) 0.0281(11) Uani 1 1 d .
H17A H -0.1797 0.6704 0.2811 0.042 Uiso 1 1 calc R
H17B H -0.2173 0.5886 0.2829 0.042 Uiso 1 1 calc R
H17C H -0.2186 0.6131 0.2056 0.042 Uiso 1 1 calc R
C18 C -0.0798(2) 0.3863(3) 0.4554(2) 0.0253(11) Uani 1 1 d .
H18A H -0.0633 0.3257 0.4622 0.038 Uiso 1 1 calc R
H18B H -0.1164 0.3816 0.4524 0.038 Uiso 1 1 calc R
H18C H -0.0546 0.4248 0.4986 0.038 Uiso 1 1 calc R
C19 C 0.0353(2) 0.3649(3) 0.4721(2) 0.0219(10) Uani 1 1 d .
H19 H 0.0306 0.4097 0.5019 0.026 Uiso 1 1 calc R
C20 C 0.0827(2) 0.3112(4) 0.5036(2) 0.0248(11) Uani 1 1 d .
H20 H 0.1102 0.3173 0.5559 0.030 Uiso 1 1 calc R
C21 C 0.0905(2) 0.2485(3) 0.4592(2) 0.0236(11) Uani 1 1 d .
H21 H 0.1230 0.2108 0.4804 0.028 Uiso 1 1 calc R
C22 C 0.0490(2) 0.2422(3) 0.3820(2) 0.0208(10) Uani 1 1 d .
C23 C 0.0689(2) 0.1016(3) 0.3426(2) 0.0227(10) Uani 1 1 d .
C24 C 0.0994(2) 0.0548(3) 0.3167(2) 0.0241(11) Uani 1 1 d .
H24 H 0.1003 -0.0092 0.3226 0.029 Uiso 1 1 calc R
C25 C 0.1293(2) 0.0890(3) 0.2826(2) 0.0209(10) Uani 1 1 d .
C26 C 0.1544(2) 0.2012(3) 0.2199(2) 0.0210(10) Uani 1 1 d .
C27 C 0.1382(2) 0.1695(3) 0.1458(3) 0.0247(11) Uani 1 1 d .
C28 C 0.0931(2) 0.0971(4) 0.1047(3) 0.0295(12) Uani 1 1 d .
H28 H 0.0799 0.0766 0.1397 0.035 Uiso 1 1 calc R
C29 C 0.1177(3) 0.0138(4) 0.0853(3) 0.0368(14) Uani 1 1 d .
H29A H 0.0891 -0.0341 0.0636 0.055 Uiso 1 1 calc R
H29B H 0.1507 -0.0087 0.1317 0.055 Uiso 1 1 calc R
H29C H 0.1288 0.0314 0.0485 0.055 Uiso 1 1 calc R
C30 C 0.0426(2) 0.1335(4) 0.0329(3) 0.0302(11) Uani 1 1 d .
H30A H 0.0245 0.1815 0.0462 0.045 Uiso 1 1 calc R
H30B H 0.0157 0.0842 0.0068 0.045 Uiso 1 1 calc R
H30C H 0.0551 0.1582 -0.0008 0.045 Uiso 1 1 calc R
C31 C 0.1670(2) 0.2028(4) 0.1113(3) 0.0328(13) Uani 1 1 d .
H31 H 0.1570 0.1817 0.0620 0.039 Uiso 1 1 calc R
C32 C 0.2100(2) 0.2658(4) 0.1468(3) 0.0357(13) Uani 1 1 d .
H32 H 0.2284 0.2891 0.1216 0.043 Uiso 1 1 calc R
C33 C 0.2257(2) 0.2946(4) 0.2197(3) 0.0298(12) Uani 1 1 d .
H33 H 0.2551 0.3379 0.2440 0.036 Uiso 1 1 calc R
C34 C 0.1996(2) 0.2619(3) 0.2587(3) 0.0248(10) Uani 1 1 d .
C35 C 0.2205(2) 0.2902(4) 0.3404(3) 0.0307(12) Uani 1 1 d .
H35 H 0.1870 0.3096 0.3437 0.037 Uiso 1 1 calc R
C36 C 0.2485(2) 0.2114(4) 0.3961(3) 0.0349(13) Uani 1 1 d .
H36A H 0.2208 0.1633 0.3847 0.052 Uiso 1 1 calc R
H36B H 0.2630 0.2331 0.4482 0.052 Uiso 1 1 calc R
H36C H 0.2797 0.1876 0.3911 0.052 Uiso 1 1 calc R
C37 C 0.2618(3) 0.3695(4) 0.3671(3) 0.0425(14) Uani 1 1 d .
H37A H 0.2963 0.3509 0.3682 0.064 Uiso 1 1 calc R
H37B H 0.2708 0.3880 0.4182 0.064 Uiso 1 1 calc R
H37C H 0.2447 0.4207 0.3320 0.064 Uiso 1 1 calc R
C38 C 0.1707(2) 0.0232(3) 0.2813(3) 0.0287(12) Uani 1 1 d .
H38A H 0.1931 0.0543 0.2630 0.043 Uiso 1 1 calc R
H38B H 0.1503 -0.0274 0.2473 0.043 Uiso 1 1 calc R
H38C H 0.1958 0.0001 0.3328 0.043 Uiso 1 1 calc R
C39 C 0.0444(3) 0.0480(4) 0.3820(3) 0.0330(13) Uani 1 1 d .
H39A H 0.0573 0.0738 0.4325 0.050 Uiso 1 1 calc R
H39B H 0.0567 -0.0154 0.3873 0.050 Uiso 1 1 calc R
H39C H 0.0032 0.0506 0.3519 0.050 Uiso 1 1 calc R

loop_
_atom_site_aniso_label
_atom_site_aniso_U_11
_atom_site_aniso_U_22
_atom_site_aniso_U_33
_atom_site_aniso_U_23
_atom_site_aniso_U_13
_atom_site_aniso_U_12
Fe1 0.0212(4) 0.0211(3) 0.0166(3) 0.0005(3) 0.0118(3) 0.0023(3)
Fe2 0.0196(4) 0.0205(3) 0.0152(3) -0.0017(3) 0.0099(3) -0.0015(3)
O1 0.033(3) 0.035(3) 0.033(3) 0.000 0.022(2) 0.000
N1 0.024(2) 0.021(2) 0.0150(16) -0.0011(16) 0.0102(16) 0.0033(19)
N2 0.024(2) 0.021(2) 0.0194(18) 0.0016(16) 0.0122(17) 0.0022(18)
N3 0.021(2) 0.022(2) 0.0157(17) 0.0026(15) 0.0125(16) 0.0015(17)
N4 0.019(2) 0.020(2) 0.0192(18) 0.0014(15) 0.0124(17) 0.0010(18)
N5 0.017(2) 0.028(2) 0.0167(17) 0.0008(16) 0.0073(16) 0.0013(18)
C1 0.022(2) 0.014(2) 0.020(2) 0.0004(17) 0.0143(19) 0.000(2)
C2 0.028(3) 0.021(2) 0.018(2) -0.0033(18) 0.015(2) -0.004(2)
C3 0.031(3) 0.024(3) 0.026(2) -0.004(2) 0.021(2) 0.002(2)
C4 0.022(3) 0.020(2) 0.026(2) -0.002(2) 0.013(2) 0.001(2)
C5 0.030(3) 0.020(3) 0.023(2) 0.0029(18) 0.016(2) 0.007(2)
C6 0.024(3) 0.027(3) 0.022(2) 0.0009(19) 0.010(2) 0.004(2)
C7 0.025(3) 0.038(3) 0.021(2) 0.001(2) 0.011(2) 0.001(3)
C8 0.051(4) 0.043(3) 0.040(3) -0.006(3) 0.034(3) -0.006(3)
C9 0.030(3) 0.056(4) 0.027(3) 0.008(3) 0.005(2) -0.003(3)
C10 0.040(3) 0.043(3) 0.020(2) 0.007(2) 0.013(2) 0.011(3)
C11 0.051(4) 0.031(3) 0.029(3) 0.009(2) 0.018(3) 0.010(3)
C12 0.053(4) 0.023(3) 0.031(3) 0.004(2) 0.020(3) 0.003(3)
C13 0.033(3) 0.027(3) 0.023(2) 0.002(2) 0.015(2) 0.005(2)
C14 0.040(3) 0.026(3) 0.021(2) -0.0016(19) 0.017(2) -0.004(2)
C15 0.037(3) 0.054(4) 0.021(2) -0.002(2) 0.008(2) 0.006(3)
C16 0.050(4) 0.029(3) 0.031(3) -0.003(2) 0.022(3) -0.000(3)
C17 0.026(3) 0.035(3) 0.029(2) -0.001(2) 0.018(2) 0.005(2)
C18 0.034(3) 0.024(3) 0.024(2) 0.0024(19) 0.020(2) 0.003(2)
C19 0.027(3) 0.024(2) 0.017(2) -0.0020(19) 0.012(2) -0.001(2)
C20 0.025(3) 0.036(3) 0.014(2) -0.005(2) 0.011(2) -0.005(2)
C21 0.022(3) 0.031(3) 0.018(2) 0.0067(19) 0.0093(19) 0.007(2)
C22 0.022(2) 0.027(3) 0.020(2) 0.0017(19) 0.0148(19) 0.003(2)
C23 0.022(3) 0.025(3) 0.019(2) 0.0008(19) 0.008(2) -0.002(2)
C24 0.030(3) 0.020(3) 0.025(2) 0.0055(19) 0.016(2) 0.007(2)
C25 0.021(3) 0.025(3) 0.017(2) -0.0022(19) 0.0097(19) 0.003(2)
C26 0.020(3) 0.023(2) 0.022(2) 0.0035(19) 0.012(2) 0.003(2)
C27 0.023(3) 0.030(3) 0.025(2) 0.002(2) 0.015(2) 0.002(2)
C28 0.034(3) 0.039(3) 0.019(2) 0.000(2) 0.017(2) 0.002(3)
C29 0.043(4) 0.040(3) 0.029(3) 0.001(2) 0.019(3) 0.014(3)
C30 0.030(3) 0.032(3) 0.029(2) 0.003(2) 0.016(2) 0.003(3)
C31 0.030(3) 0.052(4) 0.021(2) 0.009(2) 0.016(2) 0.003(3)
C32 0.030(3) 0.048(3) 0.036(3) 0.019(3) 0.022(2) 0.007(3)
C33 0.018(3) 0.032(3) 0.039(3) 0.010(2) 0.014(2) 0.000(2)
C34 0.018(2) 0.026(3) 0.029(2) 0.005(2) 0.012(2) 0.009(2)
C35 0.024(3) 0.035(3) 0.037(3) -0.011(2) 0.018(2) -0.007(2)
C36 0.034(3) 0.040(3) 0.028(3) -0.004(2) 0.014(2) -0.005(3)
C37 0.033(3) 0.041(3) 0.050(3) -0.011(3) 0.018(3) -0.002(3)
C38 0.038(3) 0.026(3) 0.030(2) -0.001(2) 0.023(2) 0.003(2)
C39 0.047(4) 0.023(3) 0.041(3) 0.007(2) 0.031(3) 0.005(3)

loop_
_atom_type_symbol
_atom_type_description
_atom_type_scat_dispersion_real
_atom_type_scat_dispersion_imag
_atom_type_scat_source
C C 0.0033 0.0016 'International Tables Vol C Tables 4.2.6.8 and 6.1.1.4'
H H 0.0000 0.0000 'International Tables Vol C Tables 4.2.6.8 and 6.1.1.4'
Fe Fe 0.3463 0.8444 'International Tables Vol C Tables 4.2.6.8 and 6.1.1.4'
N N 0.0061 0.0033 'International Tables Vol C Tables 4.2.6.8 and 6.1.1.4'
O O 0.0106 0.0060 'International Tables Vol C Tables 4.2.6.8 and 6.1.1.4'

loop_
_geom_angle_atom_site_label_1
_geom_angle_atom_site_label_2
_geom_angle_atom_site_label_3
_geom_angle
_geom_angle_site_symmetry_1
_geom_angle_site_symmetry_3
O1 Fe1 N1 127.3(2) . .
O1 Fe1 N2 121.73(13) . .
N1 Fe1 N2 92.88(15) . .
O1 Fe1 Fe2 101.09(17) . .
N1 Fe1 Fe2 128.34(12) . .
N2 Fe1 Fe2 72.45(11) . .
O1 Fe1 H1 101.8(15) . .
N1 Fe1 H1 109.6(16) . .
N2 Fe1 H1 100.8(14) . .
Fe2 Fe1 H1 34.0(15) . .
N4 Fe2 N5 90.43(15) 2 2
N4 Fe2 N3 118.26(15) 2 .
N5 Fe2 N3 110.96(14) 2 .
N4 Fe2 Fe1 127.58(11) 2 .
N5 Fe2 Fe1 134.40(12) 2 .
N3 Fe2 Fe1 75.44(11) . .
N4 Fe2 H1 102.1(15) 2 .
N5 Fe2 H1 122.9(16) 2 .
N3 Fe2 H1 110.9(16) . .
Fe1 Fe2 H1 36.3(16) . .
Fe1 O1 Fe1 160.3(3) 2 .
C4 N1 C5 116.7(4) . .
C4 N1 Fe1 124.5(3) . .
C5 N1 Fe1 118.2(3) . .
C2 N2 C1 122.6(4) . .
C2 N2 Fe1 124.8(3) . .
C1 N2 Fe1 111.9(3) . .
C22 N3 C1 119.9(4) . .
C22 N3 Fe2 123.8(3) . .
C1 N3 Fe2 116.2(3) . .
C23 N4 C22 120.6(4) . .
C23 N4 Fe2 125.7(3) . 2
C22 N4 Fe2 112.6(3) . 2
C25 N5 C26 119.6(4) . .
C25 N5 Fe2 124.7(3) . 2
C26 N5 Fe2 115.7(3) . 2
N3 C1 C19 120.9(4) . .
N3 C1 N2 113.0(4) . .
C19 C1 N2 125.9(4) . .
N2 C2 C3 122.2(4) . .
N2 C2 C18 121.2(4) . .
C3 C2 C18 116.6(4) . .
C2 C3 C4 130.3(4) . .
C2 C3 H3 114.8 . .
C4 C3 H3 114.8 . .
N1 C4 C3 123.7(4) . .
N1 C4 C17 120.1(4) . .
C3 C4 C17 116.2(4) . .
C13 C5 C6 120.4(4) . .
C13 C5 N1 118.8(4) . .
C6 C5 N1 120.8(4) . .
C10 C6 C5 118.1(5) . .
C10 C6 C7 119.9(4) . .
C5 C6 C7 121.9(4) . .
C8 C7 C6 111.5(4) . .
C8 C7 C9 110.6(4) . .
C6 C7 C9 111.4(5) . .
C8 C7 H7 107.7 . .
C6 C7 H7 107.7 . .
C9 C7 H7 107.7 . .
C7 C8 H8A 109.5 . .
C7 C8 H8B 109.5 . .
H8A C8 H8B 109.5 . .
C7 C8 H8C 109.5 . .
H8A C8 H8C 109.5 . .
H8B C8 H8C 109.5 . .
C7 C9 H9A 109.5 . .
C7 C9 H9B 109.5 . .
H9A C9 H9B 109.5 . .
C7 C9 H9C 109.5 . .
H9A C9 H9C 109.5 . .
H9B C9 H9C 109.5 . .
C11 C10 C6 121.9(4) . .
C11 C10 H10 119.0 . .
C6 C10 H10 119.0 . .
C10 C11 C12 120.3(5) . .
C10 C11 H11 119.9 . .
C12 C11 H11 119.9 . .
C11 C12 C13 120.0(5) . .
C11 C12 H12 120.0 . .
C13 C12 H12 120.0 . .
C12 C13 C5 119.3(4) . .
C12 C13 C14 118.9(5) . .
C5 C13 C14 121.7(4) . .
C15 C14 C16 110.6(5) . .
C15 C14 C13 110.8(4) . .
C16 C14 C13 111.6(4) . .
C15 C14 H14 107.9 . .
C16 C14 H14 107.9 . .
C13 C14 H14 107.9 . .
C14 C15 H15A 109.5 . .
C14 C15 H15B 109.5 . .
H15A C15 H15B 109.5 . .
C14 C15 H15C 109.5 . .
H15A C15 H15C 109.5 . .
H15B C15 H15C 109.5 . .
C14 C16 H16A 109.5 . .
C14 C16 H16B 109.5 . .
H16A C16 H16B 109.5 . .
C14 C16 H16C 109.5 . .
H16A C16 H16C 109.5 . .
H16B C16 H16C 109.5 . .
C4 C17 H17A 109.5 . .
C4 C17 H17B 109.5 . .
H17A C17 H17B 109.5 . .
C4 C17 H17C 109.5 . .
H17A C17 H17C 109.5 . .
H17B C17 H17C 109.5 . .
C2 C18 H18A 109.5 . .
C2 C18 H18B 109.5 . .
H18A C18 H18B 109.5 . .
C2 C18 H18C 109.5 . .
H18A C18 H18C 109.5 . .
H18B C18 H18C 109.5 . .
C20 C19 C1 119.1(4) . .
C20 C19 H19 120.4 . .
C1 C19 H19 120.4 . .
C19 C20 C21 120.3(4) . .
C19 C20 H20 119.8 . .
C21 C20 H20 119.8 . .
C20 C21 C22 118.0(4) . .
C20 C21 H21 121.0 . .
C22 C21 H21 121.0 . .
N3 C22 C21 121.5(4) . .
N3 C22 N4 117.6(4) . .
C21 C22 N4 120.7(4) . .
N4 C23 C24 122.9(4) . .
N4 C23 C39 119.3(4) . .
C24 C23 C39 117.7(4) . .
C23 C24 C25 129.0(5) . .
C23 C24 H24 115.5 . .
C25 C24 H24 115.5 . .
N5 C25 C24 123.3(4) . .
N5 C25 C38 122.1(4) . .
C24 C25 C38 114.6(4) . .
C34 C26 C27 121.2(4) . .
C34 C26 N5 119.3(4) . .
C27 C26 N5 119.4(4) . .
C31 C27 C26 118.1(5) . .
C31 C27 C28 118.8(4) . .
C26 C27 C28 122.9(4) . .
C30 C28 C27 112.1(4) . .
C30 C28 C29 109.8(4) . .
C27 C28 C29 110.8(4) . .
C30 C28 H28 108.0 . .
C27 C28 H28 108.0 . .
C29 C28 H28 108.0 . .
C28 C29 H29A 109.5 . .
C28 C29 H29B 109.5 . .
H29A C29 H29B 109.5 . .
C28 C29 H29C 109.5 . .
H29A C29 H29C 109.5 . .
H29B C29 H29C 109.5 . .
C28 C30 H30A 109.5 . .
C28 C30 H30B 109.5 . .
H30A C30 H30B 109.5 . .
C28 C30 H30C 109.5 . .
H30A C30 H30C 109.5 . .
H30B C30 H30C 109.5 . .
C32 C31 C27 121.8(5) . .
C32 C31 H31 119.1 . .
C27 C31 H31 119.1 . .
C31 C32 C33 119.0(4) . .
C31 C32 H32 120.5 . .
C33 C32 H32 120.5 . .
C32 C33 C34 122.1(5) . .
C32 C33 H33 118.9 . .
C34 C33 H33 118.9 . .
C33 C34 C26 117.6(4) . .
C33 C34 C35 120.7(5) . .
C26 C34 C35 121.7(4) . .
C34 C35 C37 113.6(4) . .
C34 C35 C36 112.0(4) . .
C37 C35 C36 108.1(5) . .
C34 C35 H35 107.6 . .
C37 C35 H35 107.6 . .
C36 C35 H35 107.6 . .
C35 C36 H36A 109.5 . .
C35 C36 H36B 109.5 . .
H36A C36 H36B 109.5 . .
C35 C36 H36C 109.5 . .
H36A C36 H36C 109.5 . .
H36B C36 H36C 109.5 . .
C35 C37 H37A 109.5 . .
C35 C37 H37B 109.5 . .
H37A C37 H37B 109.5 . .
C35 C37 H37C 109.5 . .
H37A C37 H37C 109.5 . .
H37B C37 H37C 109.5 . .
C25 C38 H38A 109.5 . .
C25 C38 H38B 109.5 . .
H38A C38 H38B 109.5 . .
C25 C38 H38C 109.5 . .
H38A C38 H38C 109.5 . .
H38B C38 H38C 109.5 . .
C23 C39 H39A 109.5 . .
C23 C39 H39B 109.5 . .
H39A C39 H39B 109.5 . .
C23 C39 H39C 109.5 . .
H39A C39 H39C 109.5 . .
H39B C39 H39C 109.5 . .

loop_
_geom_bond_atom_site_label_1
_geom_bond_atom_site_label_2
_geom_bond_distance
_geom_bond_site_symmetry_2
Fe1 O1 1.7756(12) .
Fe1 N1 2.003(4) .
Fe1 N2 2.051(3) .
Fe1 Fe2 2.7921(10) .
Fe1 H1 1.75(5) .
Fe2 N4 2.027(3) 2
Fe2 N5 2.060(4) 2
Fe2 N3 2.124(4) .
Fe2 H1 1.66(5) .
O1 Fe1 1.7755(12) 2
N1 C4 1.338(6) .
N1 C5 1.441(6) .
N2 C2 1.346(6) .
N2 C1 1.395(6) .
N3 C22 1.342(6) .
N3 C1 1.354(5) .
N4 C23 1.331(6) .
N4 C22 1.413(5) .
N4 Fe2 2.027(4) 2
N5 C25 1.326(6) .
N5 C26 1.446(6) .
N5 Fe2 2.060(4) 2
C1 C19 1.395(6) .
C2 C3 1.386(7) .
C2 C18 1.521(6) .
C3 C4 1.416(6) .
C3 H3 0.9500 .
C4 C17 1.501(7) .
C5 C13 1.401(7) .
C5 C6 1.417(6) .
C6 C10 1.381(7) .
C6 C7 1.515(7) .
C7 C8 1.515(7) .
C7 C9 1.537(7) .
C7 H7 1.0000 .
C8 H8A 0.9800 .
C8 H8B 0.9800 .
C8 H8C 0.9800 .
C9 H9A 0.9800 .
C9 H9B 0.9800 .
C9 H9C 0.9800 .
C10 C11 1.370(8) .
C10 H10 0.9500 .
C11 C12 1.389(7) .
C11 H11 0.9500 .
C12 C13 1.395(7) .
C12 H12 0.9500 .
C13 C14 1.533(6) .
C14 C15 1.518(8) .
C14 C16 1.529(7) .
C14 H14 1.0000 .
C15 H15A 0.9800 .
C15 H15B 0.9800 .
C15 H15C 0.9800 .
C16 H16A 0.9800 .
C16 H16B 0.9800 .
C16 H16C 0.9800 .
C17 H17A 0.9800 .
C17 H17B 0.9800 .
C17 H17C 0.9800 .
C18 H18A 0.9800 .
C18 H18B 0.9800 .
C18 H18C 0.9800 .
C19 C20 1.376(7) .
C19 H19 0.9500 .
C20 C21 1.385(6) .
C20 H20 0.9500 .
C21 C22 1.405(6) .
C21 H21 0.9500 .
C23 C24 1.381(7) .
C23 C39 1.511(6) .
C24 C25 1.415(6) .
C24 H24 0.9500 .
C25 C38 1.507(7) .
C26 C34 1.407(7) .
C26 C27 1.420(6) .
C27 C31 1.391(7) .
C27 C28 1.527(7) .
C28 C30 1.518(7) .
C28 C29 1.546(7) .
C28 H28 1.0000 .
C29 H29A 0.9800 .
C29 H29B 0.9800 .
C29 H29C 0.9800 .
C30 H30A 0.9800 .
C30 H30B 0.9800 .
C30 H30C 0.9800 .
C31 C32 1.385(8) .
C31 H31 0.9500 .
C32 C33 1.389(7) .
C32 H32 0.9500 .
C33 C34 1.399(7) .
C33 H33 0.9500 .
C34 C35 1.521(7) .
C35 C37 1.526(8) .
C35 C36 1.532(8) .
C35 H35 1.0000 .
C36 H36A 0.9800 .
C36 H36B 0.9800 .
C36 H36C 0.9800 .
C37 H37A 0.9800 .
C37 H37B 0.9800 .
C37 H37C 0.9800 .
C38 H38A 0.9800 .
C38 H38B 0.9800 .
C38 H38C 0.9800 .
C39 H39A 0.9800 .
C39 H39B 0.9800 .
C39 H39C 0.9800 .
